data_7214333
loop_
_publ_author_name
'Kennedy, Stuart'
'Beavers, Christine M.'
'Teat, Simon J.'
'Dalgarno, Scott J.'

_publ_section_title
;
 Salt formation affects the conformational and assembly properties of
 p-carboxylatocalix[4]arenes
;
_journal_issue 18
_journal_name_full CrystEngComm
_journal_page_first 3712
_journal_paper_doi 10.1039/c3ce42523a
_journal_volume 16
_journal_year 2014
_chemical_formula_sum 'C58.5 H66 N8 O14.5'
_chemical_formula_weight 1113.19
_chemical_name_common 5
_chemical_name_systematic
;
 ?
;
_space_group_IT_number 14
_symmetry_cell_setting monoclinic
_symmetry_space_group_name_Hall '-P 2yn'
_symmetry_space_group_name_H-M 'P 1 21/n 1'
_atom_sites_solution_hydrogens geom
_atom_sites_solution_primary direct
_atom_sites_solution_secondary difmap
_audit_creation_method SHELXL-97
_cell_angle_alpha 90.00
_cell_angle_beta 93.101(2)
_cell_angle_gamma 90.00
_cell_formula_units_Z 4
_cell_length_a 12.2773(9)
_cell_length_b 28.901(2)
_cell_length_c 15.6350(12)
_cell_measurement_temperature 100(2)
_cell_volume 5539.6(7)
_computing_cell_refinement 'Bruker SAINTv7.34a'
_computing_data_collection 'Bruker APEX 2'
_computing_data_reduction 'Bruker SAINTv7.34a'
_computing_molecular_graphics 'XSeed (Barbour, 2001)'
_computing_publication_material 'local program'
_computing_structure_refinement 'SHELXL-97 (Sheldrick, 1997)'
_computing_structure_solution 'SHELXT (beta)'
_diffrn_ambient_temperature 100(2)
_diffrn_measured_fraction_theta_full 0.998
_diffrn_measured_fraction_theta_max 0.998
_diffrn_measurement_device_type 'Bruker Apex II CCD diffractometer'
_diffrn_measurement_method '\w rotation with narrow frames'
_diffrn_radiation_monochromator 'Silicon 111'
_diffrn_radiation_source 'Advanced Light Source, 11.3.1'
_diffrn_radiation_type Synchrotron
_diffrn_radiation_wavelength 0.77490
_diffrn_reflns_av_R_equivalents 0.0692
_diffrn_reflns_av_sigmaI/netI 0.0569
_diffrn_reflns_limit_h_max 13
_diffrn_reflns_limit_h_min -13
_diffrn_reflns_limit_k_max 31
_diffrn_reflns_limit_k_min -31
_diffrn_reflns_limit_l_max 16
_diffrn_reflns_limit_l_min -17
_diffrn_reflns_number 34609
_diffrn_reflns_theta_full 25.22
_diffrn_reflns_theta_max 25.22
_diffrn_reflns_theta_min 2.93
_exptl_absorpt_coefficient_mu 0.097
_exptl_absorpt_correction_T_max 0.9961
_exptl_absorpt_correction_T_min 0.9894
_exptl_absorpt_correction_type multi-scan
_exptl_absorpt_process_details Bruker-SADABS
_exptl_crystal_colour Colourless
_exptl_crystal_density_diffrn 1.335
_exptl_crystal_density_method 'not measured'
_exptl_crystal_description Block
_exptl_crystal_F_000 2356
_exptl_crystal_size_max 0.11
_exptl_crystal_size_mid 0.06
_exptl_crystal_size_min 0.04
_refine_diff_density_max 0.390
_refine_diff_density_min -0.551
_refine_diff_density_rms 0.055
_refine_ls_extinction_method none
_refine_ls_goodness_of_fit_ref 0.976
_refine_ls_hydrogen_treatment constr
_refine_ls_matrix_type full
_refine_ls_number_parameters 742
_refine_ls_number_reflns 7704
_refine_ls_number_restraints 4
_refine_ls_restrained_S_all 0.976
_refine_ls_R_factor_all 0.0763
_refine_ls_R_factor_gt 0.0505
_refine_ls_shift/su_max 0.000
_refine_ls_shift/su_mean 0.000
_refine_ls_structure_factor_coef Fsqd
_refine_ls_weighting_details 'calc w=1/[\s^2^(Fo^2^)+(0.0891P)^2^+3.1625P] where P=(Fo^2^+2Fc^2^)/3'
_refine_ls_weighting_scheme calc
_refine_ls_wR_factor_gt 0.1342
_refine_ls_wR_factor_ref 0.1524
_reflns_number_gt 5616
_reflns_number_total 7704
_reflns_threshold_expression >2sigma(I)
_cod_data_source_file c3ce42523a2.cif
_cod_data_source_block 5
_cod_original_cell_volume 5539.5(7)
_cod_original_sg_symbol_H-M P21/n
_cod_original_formula_sum 'C58.50 H66 N8 O14.50'
_cod_database_code 7214333

loop_
_symmetry_equiv_pos_as_xyz
'x, y, z'
'-x+1/2, y+1/2, -z+1/2'
'-x, -y, -z'
'x-1/2, -y-1/2, z-1/2'

loop_
_atom_site_label
_atom_site_type_symbol
_atom_site_fract_x
_atom_site_fract_y
_atom_site_fract_z
_atom_site_U_iso_or_equiv
_atom_site_adp_type
_atom_site_occupancy
_atom_site_symmetry_multiplicity
_atom_site_calc_flag
_atom_site_refinement_flags
O4 O 0.97951(17) 0.22178(7) 0.29679(13) 0.0276(5) Uani 1 1 d .
O3 O 1.16150(15) 0.26171(6) 0.20188(12) 0.0244(5) Uani 1 1 d .
O1 O 0.94016(16) 0.23222(7) 0.10111(13) 0.0271(5) Uani 1 1 d .
O11 O 0.93293(18) 0.43339(7) 0.39804(15) 0.0367(6) Uani 1 1 d .
O5 O 0.53893(17) 0.36887(7) 0.02607(13) 0.0283(5) Uani 1 1 d .
O2 O 1.15737(16) 0.23772(6) 0.02148(12) 0.0239(5) Uani 1 1 d .
O6 O 0.66345(17) 0.39454(7) -0.06195(14) 0.0325(5) Uani 1 1 d .
O12 O 0.76452(18) 0.41969(7) 0.34494(15) 0.0356(6) Uani 1 1 d .
O7 O 1.04234(17) 0.44377(7) -0.09625(14) 0.0323(5) Uani 1 1 d .
O8 O 1.19374(16) 0.45739(7) -0.01532(14) 0.0298(5) Uani 1 1 d .
O9 O 1.57911(19) 0.37628(8) 0.30870(15) 0.0424(6) Uani 1 1 d .
H9 H 1.6284 0.3922 0.3338 0.064 Uiso 1 1 calc R
C27 C 0.9550(2) 0.26820(10) 0.30677(18) 0.0243(7) Uani 1 1 d .
C42 C 0.9466(2) 0.38663(10) 0.11650(19) 0.0262(7) Uani 1 1 d .
H42 H 0.8993 0.3630 0.0943 0.031 Uiso 1 1 calc R
C10 C 1.1338(2) 0.37915(10) -0.03084(18) 0.0226(7) Uani 1 1 d .
C20 C 1.2405(2) 0.28992(10) 0.23957(19) 0.0225(7) Uani 1 1 d .
N43 N 0.8431(2) 0.44698(9) 0.04278(17) 0.0313(6) Uani 1 1 d .
H43B H 0.8339 0.4766 0.0316 0.038 Uiso 1 1 calc R
H43A H 0.7975 0.4265 0.0194 0.038 Uiso 1 1 calc R
N38 N 0.9936(2) 0.46558(8) 0.12919(16) 0.0280(6) Uani 1 1 d .
H38 H 0.9812 0.4948 0.1163 0.034 Uiso 1 1 calc R
C19 C 1.2350(2) 0.30118(10) 0.32609(19) 0.0244(7) Uani 1 1 d .
C3 C 0.7047(2) 0.32693(9) 0.01766(19) 0.0221(7) Uani 1 1 d .
C23 C 0.9988(3) 0.34211(11) 0.36735(19) 0.0270(7) Uani 1 1 d .
H23 H 1.0484 0.3621 0.3981 0.032 Uiso 1 1 calc R
C5 C 0.8660(2) 0.28158(9) -0.00975(18) 0.0217(7) Uani 1 1 d .
C25 C 0.8265(2) 0.33026(10) 0.29142(18) 0.0232(7) Uani 1 1 d .
H25 H 0.7583 0.3421 0.2695 0.028 Uiso 1 1 calc R
C12 C 1.2299(2) 0.31449(10) 0.03917(18) 0.0215(7) Uani 1 1 d .
N50 N 0.9108(2) 0.05850(9) 0.45072(17) 0.0324(7) Uani 1 1 d .
H50B H 0.9493 0.0829 0.4672 0.039 Uiso 1 1 calc R
H50A H 0.8414 0.0567 0.4617 0.039 Uiso 1 1 calc R
C28 C 0.7775(2) 0.25552(10) 0.21676(19) 0.0250(7) Uani 1 1 d .
H28A H 0.8019 0.2229 0.2187 0.030 Uiso 1 1 calc R
H28B H 0.7032 0.2569 0.2381 0.030 Uiso 1 1 calc R
C11 C 1.2206(2) 0.36138(10) 0.02057(18) 0.0224(7) Uani 1 1 d .
H11 H 1.2749 0.3820 0.0435 0.027 Uiso 1 1 calc R
C18 C 1.3169(3) 0.32960(10) 0.3628(2) 0.0291(7) Uani 1 1 d .
H18 H 1.3140 0.3385 0.4211 0.035 Uiso 1 1 calc R
C24 C 0.8959(2) 0.35877(10) 0.34057(18) 0.0241(7) Uani 1 1 d .
C36 C 0.8631(3) 0.40711(11) 0.3627(2) 0.0288(7) Uani 1 1 d .
C8 C 1.0571(2) 0.30167(10) -0.04162(18) 0.0219(7) Uani 1 1 d .
C9 C 1.0531(2) 0.34863(10) -0.06108(18) 0.0232(7) Uani 1 1 d .
H9A H 0.9935 0.3602 -0.0960 0.028 Uiso 1 1 calc R
C37 C 0.9258(2) 0.43317(10) 0.09483(19) 0.0258(7) Uani 1 1 d .
C26 C 0.8544(2) 0.28482(10) 0.27344(18) 0.0229(7) Uani 1 1 d .
C13 C 1.1486(2) 0.28466(10) 0.00575(18) 0.0221(7) Uani 1 1 d .
C34 C 1.1231(2) 0.43030(10) -0.0490(2) 0.0260(7) Uani 1 1 d .
C51 C 0.6707(3) 0.03717(11) 0.2015(2) 0.0353(8) Uani 1 1 d .
C17 C 1.4024(3) 0.34513(10) 0.3159(2) 0.0280(7) Uani 1 1 d .
C58 C 0.2979(3) 0.08059(11) 0.2393(2) 0.0334(8) Uani 1 1 d D
C21 C 1.1452(2) 0.28115(10) 0.37859(19) 0.0267(7) Uani 1 1 d .
H21B H 1.1481 0.2470 0.3750 0.032 Uiso 1 1 calc R
H21A H 1.1600 0.2899 0.4394 0.032 Uiso 1 1 calc R
C40 C 1.1044(3) 0.41015(11) 0.2035(2) 0.0293(7) Uani 1 1 d .
H40 H 1.1664 0.4026 0.2398 0.035 Uiso 1 1 calc R
C6 C 0.8585(2) 0.26127(9) 0.07157(18) 0.0215(7) Uani 1 1 d .
C44 C 0.9573(3) 0.02445(11) 0.4095(2) 0.0287(7) Uani 1 1 d .
C2 C 0.6976(2) 0.30510(9) 0.09584(19) 0.0234(7) Uani 1 1 d .
H2 H 0.6384 0.3122 0.1302 0.028 Uiso 1 1 calc R
C7 C 0.9598(2) 0.27051(10) -0.06509(19) 0.0237(7) Uani 1 1 d .
H7A H 0.9365 0.2750 -0.1261 0.028 Uiso 1 1 calc R
H7B H 0.9812 0.2377 -0.0570 0.028 Uiso 1 1 calc R
N59 N 0.3714(2) 0.06662(10) 0.18416(19) 0.0417(7) Uani 1 1 d .
C30 C 1.2067(3) 0.21296(11) -0.0455(2) 0.0314(8) Uani 1 1 d .
H30B H 1.1647 0.2181 -0.0997 0.047 Uiso 1 1 calc R
H30C H 1.2077 0.1798 -0.0321 0.047 Uiso 1 1 calc R
H30A H 1.2816 0.2240 -0.0505 0.047 Uiso 1 1 calc R
N57 N 0.5743(2) 0.01731(10) 0.19126(19) 0.0417(7) Uani 1 1 d .
H57B H 0.5690 -0.0112 0.1717 0.050 Uiso 1 1 calc R
H57A H 0.5153 0.0325 0.2040 0.050 Uiso 1 1 calc R
N64 N 0.3276(2) 0.07709(10) 0.32440(18) 0.0369(7) Uani 1 1 d D
C16 C 1.4036(2) 0.33440(10) 0.2292(2) 0.0258(7) Uani 1 1 d .
H16 H 1.4611 0.3458 0.1968 0.031 Uiso 1 1 calc R
O10 O 1.4971(2) 0.38463(9) 0.43113(18) 0.0535(7) Uani 1 1 d .
C35 C 1.4952(3) 0.37180(11) 0.3596(2) 0.0299(8) Uani 1 1 d .
C41 C 1.0346(3) 0.37542(11) 0.16930(19) 0.0281(7) Uani 1 1 d .
H41 H 1.0489 0.3439 0.1831 0.034 Uiso 1 1 calc R
C4 C 0.7879(2) 0.31470(10) -0.03431(19) 0.0233(7) Uani 1 1 d .
H4 H 0.7919 0.3294 -0.0884 0.028 Uiso 1 1 calc R
N45 N 1.0639(2) 0.02811(9) 0.39345(17) 0.0301(6) Uani 1 1 d .
H45 H 1.0992 0.0534 0.4100 0.036 Uiso 1 1 calc R
C39 C 1.0806(3) 0.45482(11) 0.1832(2) 0.0302(8) Uani 1 1 d .
H39 H 1.1253 0.4789 0.2069 0.036 Uiso 1 1 calc R
C29 C 0.9145(3) 0.18379(10) 0.0993(2) 0.0369(8) Uani 1 1 d .
H29B H 0.9435 0.1697 0.0483 0.055 Uiso 1 1 calc R
H29C H 0.8352 0.1798 0.0977 0.055 Uiso 1 1 calc R
H29A H 0.9474 0.1689 0.1508 0.055 Uiso 1 1 calc R
C15 C 1.3227(2) 0.30741(9) 0.18904(19) 0.0223(7) Uani 1 1 d .
C48 C 0.9571(3) -0.04966(11) 0.3398(2) 0.0352(8) Uani 1 1 d .
H48 H 0.9198 -0.0769 0.3207 0.042 Uiso 1 1 calc R
C22 C 1.0306(2) 0.29712(10) 0.35023(18) 0.0238(7) Uani 1 1 d .
N52 N 0.7605(2) 0.01335(10) 0.18171(19) 0.0408(7) Uani 1 1 d .
H52 H 0.7524 -0.0152 0.1629 0.049 Uiso 1 1 calc R
C47 C 1.0682(3) -0.04440(11) 0.3255(2) 0.0377(8) Uani 1 1 d .
H47 H 1.1068 -0.0678 0.2971 0.045 Uiso 1 1 calc R
C14 C 1.3260(2) 0.29616(10) 0.09447(18) 0.0237(7) Uani 1 1 d .
H14A H 1.3290 0.2621 0.0878 0.028 Uiso 1 1 calc R
H14B H 1.3940 0.3091 0.0730 0.028 Uiso 1 1 calc R
C1 C 0.7754(2) 0.27295(10) 0.12549(19) 0.0229(7) Uani 1 1 d .
C63 C 0.1942(3) 0.09595(11) 0.2108(2) 0.0367(8) Uani 1 1 d .
H63 H 0.1434 0.1058 0.2508 0.044 Uiso 1 1 calc R
C33 C 0.6279(3) 0.36542(10) -0.00716(19) 0.0244(7) Uani 1 1 d .
C31 C 1.1910(3) 0.21363(10) 0.2050(2) 0.0314(8) Uani 1 1 d .
H31B H 1.1346 0.1954 0.1736 0.047 Uiso 1 1 calc R
H31C H 1.1974 0.2033 0.2648 0.047 Uiso 1 1 calc R
H31A H 1.2610 0.2093 0.1787 0.047 Uiso 1 1 calc R
C49 C 0.9022(3) -0.01600(11) 0.3808(2) 0.0323(8) Uani 1 1 d .
H49 H 0.8269 -0.0198 0.3902 0.039 Uiso 1 1 calc R
C62 C 0.1664(3) 0.09666(13) 0.1243(2) 0.0476(10) Uani 1 1 d .
H62 H 0.0959 0.1066 0.1040 0.057 Uiso 1 1 calc R
C56 C 0.6859(3) 0.08271(12) 0.2334(2) 0.0480(10) Uani 1 1 d .
H56 H 0.6248 0.1004 0.2491 0.058 Uiso 1 1 calc R
C32 C 0.9483(3) 0.19480(11) 0.3680(2) 0.0353(8) Uani 1 1 d .
H32A H 0.9734 0.1629 0.3614 0.053 Uiso 1 1 calc R
H32C H 0.8687 0.1951 0.3704 0.053 Uiso 1 1 calc R
H32B H 0.9815 0.2079 0.4211 0.053 Uiso 1 1 calc R
C53 C 0.8625(3) 0.03139(15) 0.1895(3) 0.0584(12) Uani 1 1 d .
H53 H 0.9236 0.0136 0.1744 0.070 Uiso 1 1 calc R
C55 C 0.7861(4) 0.10085(14) 0.2414(3) 0.0604(12) Uani 1 1 d .
H55 H 0.7956 0.1315 0.2625 0.072 Uiso 1 1 calc R
C60 C 0.3411(3) 0.06848(14) 0.1000(2) 0.0514(10) Uani 1 1 d .
H60 H 0.3930 0.0591 0.0606 0.062 Uiso 1 1 calc R
C61 C 0.2419(3) 0.08280(14) 0.0672(2) 0.0512(10) Uani 1 1 d .
H61 H 0.2252 0.0833 0.0071 0.061 Uiso 1 1 calc R
C46 C 1.1190(3) -0.00532(11) 0.3531(2) 0.0366(8) Uani 1 1 d .
H46 H 1.1943 -0.0012 0.3441 0.044 Uiso 1 1 calc R
C54 C 0.8765(4) 0.07567(16) 0.2195(3) 0.0660(13) Uani 1 1 d .
H54 H 0.9473 0.0889 0.2252 0.079 Uiso 1 1 calc R
O13 O 1.1114(2) 0.42090(10) 0.51151(18) 0.0581(7) Uani 1 1 d .
H13 H 1.0570 0.4243 0.4771 0.087 Uiso 1 1 calc R
O14 O 0.6300(2) 0.16677(10) 0.0876(2) 0.0628(8) Uani 1 1 d .
H14 H 0.6222 0.1394 0.0705 0.094 Uiso 1 1 calc R
C71 C 0.5278(4) 0.18525(17) 0.1053(3) 0.0675(13) Uani 1 1 d .
H71B H 0.4771 0.1812 0.0553 0.101 Uiso 1 1 calc R
H71A H 0.5356 0.2183 0.1185 0.101 Uiso 1 1 calc R
H71C H 0.4994 0.1691 0.1546 0.101 Uiso 1 1 calc R
C70 C 1.2055(4) 0.43939(18) 0.4749(3) 0.0764(14) Uani 1 1 d .
H70A H 1.2025 0.4327 0.4134 0.115 Uiso 1 1 calc R
H70C H 1.2710 0.4253 0.5023 0.115 Uiso 1 1 calc R
H70B H 1.2078 0.4730 0.4838 0.115 Uiso 1 1 calc R
O15 O 1.5000 0.5000 0.5000 0.269(6) Uiso 1 2 d S
C73 C 1.5539(10) 0.4761(4) 0.4386(8) 0.100(4) Uiso 0.50 1 d P
H73B H 1.5049 0.4717 0.3877 0.150 Uiso 0.50 1 calc PR
H73C H 1.5770 0.4458 0.4615 0.150 Uiso 0.50 1 calc PR
H73A H 1.6181 0.4937 0.4231 0.150 Uiso 0.50 1 calc PR
H64A H 0.289(3) 0.0890(19) 0.3636(19) 0.120 Uiso 1 1 d D
H64B H 0.394(2) 0.073(2) 0.343(2) 0.120 Uiso 1 1 d D

loop_
_atom_site_aniso_label
_atom_site_aniso_U_11
_atom_site_aniso_U_22
_atom_site_aniso_U_33
_atom_site_aniso_U_23
_atom_site_aniso_U_13
_atom_site_aniso_U_12
O4 0.0331(12) 0.0264(11) 0.0237(11) 0.0061(9) 0.0047(10) 0.0047(9)
O3 0.0226(11) 0.0236(11) 0.0269(12) -0.0008(9) 0.0006(9) -0.0014(9)
O1 0.0219(11) 0.0254(11) 0.0339(12) 0.0073(9) 0.0006(10) 0.0008(9)
O11 0.0353(14) 0.0313(12) 0.0430(14) -0.0025(11) -0.0033(11) 0.0000(11)
O5 0.0257(13) 0.0252(11) 0.0341(13) 0.0025(9) 0.0021(10) 0.0005(9)
O2 0.0277(12) 0.0201(11) 0.0245(11) -0.0026(8) 0.0078(9) 0.0004(9)
O6 0.0293(12) 0.0292(12) 0.0391(13) 0.0097(10) 0.0031(10) 0.0014(10)
O12 0.0298(14) 0.0303(12) 0.0463(14) -0.0047(10) -0.0008(11) 0.0019(10)
O7 0.0287(13) 0.0280(12) 0.0388(13) 0.0078(10) -0.0104(11) -0.0032(10)
O8 0.0242(12) 0.0238(11) 0.0406(13) 0.0015(10) -0.0055(10) -0.0054(9)
O9 0.0355(14) 0.0471(15) 0.0437(15) -0.0008(11) -0.0054(12) -0.0090(11)
C27 0.0314(18) 0.0254(16) 0.0167(15) 0.0059(13) 0.0071(14) 0.0044(14)
C42 0.0294(18) 0.0235(16) 0.0260(17) -0.0023(13) 0.0053(14) -0.0012(13)
C10 0.0209(16) 0.0281(16) 0.0189(16) 0.0009(13) 0.0032(13) -0.0040(13)
C20 0.0217(16) 0.0206(15) 0.0245(17) 0.0016(13) -0.0047(13) 0.0042(13)
N43 0.0286(15) 0.0247(14) 0.0396(16) 0.0021(12) -0.0069(13) -0.0026(11)
N38 0.0268(15) 0.0218(13) 0.0353(16) 0.0047(11) 0.0012(12) -0.0029(11)
C19 0.0226(16) 0.0234(15) 0.0268(17) 0.0035(13) -0.0021(14) 0.0072(13)
C3 0.0212(16) 0.0203(15) 0.0244(17) -0.0015(13) -0.0018(13) -0.0050(12)
C23 0.0287(18) 0.0338(18) 0.0183(16) 0.0014(13) 0.0002(14) -0.0011(14)
C5 0.0236(16) 0.0167(14) 0.0248(17) -0.0019(12) 0.0005(13) -0.0056(12)
C25 0.0188(16) 0.0306(17) 0.0207(16) 0.0069(13) 0.0059(13) 0.0023(13)
C12 0.0212(16) 0.0271(16) 0.0166(15) 0.0007(12) 0.0053(13) 0.0011(13)
N50 0.0228(14) 0.0295(15) 0.0448(17) -0.0087(13) 0.0014(13) -0.0015(12)
C28 0.0223(16) 0.0244(16) 0.0288(17) 0.0052(13) 0.0061(14) 0.0011(13)
C11 0.0196(16) 0.0247(16) 0.0231(16) -0.0011(13) 0.0029(13) -0.0043(12)
C18 0.0317(19) 0.0270(16) 0.0274(18) -0.0017(14) -0.0076(15) 0.0059(14)
C24 0.0246(17) 0.0273(16) 0.0210(16) 0.0038(13) 0.0059(14) 0.0024(13)
C36 0.0263(19) 0.0347(18) 0.0254(18) -0.0029(14) 0.0004(14) 0.0023(15)
C8 0.0227(16) 0.0274(16) 0.0161(15) -0.0033(12) 0.0045(13) -0.0030(13)
C9 0.0220(16) 0.0282(16) 0.0194(16) 0.0010(13) 0.0009(13) -0.0007(13)
C37 0.0233(17) 0.0293(17) 0.0250(17) -0.0005(14) 0.0041(14) -0.0035(14)
C26 0.0258(17) 0.0244(16) 0.0190(16) 0.0047(12) 0.0059(13) 0.0000(13)
C13 0.0242(17) 0.0231(16) 0.0201(16) 0.0009(12) 0.0097(13) 0.0004(13)
C34 0.0221(17) 0.0282(17) 0.0278(17) 0.0043(14) 0.0029(15) -0.0009(14)
C51 0.040(2) 0.0318(19) 0.034(2) 0.0083(15) -0.0018(16) -0.0018(16)
C17 0.0316(18) 0.0205(15) 0.0312(19) 0.0041(13) -0.0042(15) 0.0011(13)
C58 0.0324(19) 0.0268(17) 0.041(2) -0.0004(15) -0.0004(17) 0.0014(14)
C21 0.0273(18) 0.0306(17) 0.0222(17) 0.0033(13) 0.0003(14) 0.0045(14)
C40 0.0241(17) 0.0367(19) 0.0269(18) 0.0038(14) 0.0006(14) 0.0016(14)
C6 0.0215(16) 0.0176(14) 0.0252(17) -0.0003(12) -0.0003(13) -0.0041(12)
C44 0.0277(19) 0.0301(17) 0.0277(18) -0.0002(14) -0.0029(14) -0.0007(14)
C2 0.0199(16) 0.0229(15) 0.0276(17) -0.0042(13) 0.0023(13) -0.0049(13)
C7 0.0254(17) 0.0232(15) 0.0225(16) -0.0032(13) 0.0003(13) -0.0033(13)
N59 0.0363(17) 0.0496(18) 0.0399(19) -0.0055(14) 0.0077(15) 0.0057(14)
C30 0.0339(19) 0.0284(17) 0.0326(19) -0.0076(14) 0.0077(15) 0.0032(14)
N57 0.0386(18) 0.0355(16) 0.0511(19) -0.0026(14) 0.0041(15) 0.0022(14)
N64 0.0329(17) 0.0456(18) 0.0315(17) -0.0068(13) -0.0041(13) 0.0066(14)
C16 0.0219(17) 0.0235(16) 0.0317(19) 0.0055(14) -0.0019(14) 0.0006(13)
O10 0.0533(17) 0.0607(17) 0.0465(18) -0.0091(14) 0.0030(13) -0.0182(14)
C35 0.033(2) 0.0339(18) 0.0224(19) 0.0073(15) -0.0033(15) -0.0047(14)
C41 0.0342(19) 0.0270(17) 0.0237(17) 0.0021(13) 0.0074(15) 0.0026(14)
C4 0.0264(17) 0.0205(15) 0.0225(16) -0.0004(12) -0.0029(14) -0.0088(13)
N45 0.0292(16) 0.0253(14) 0.0360(16) -0.0045(12) 0.0028(13) -0.0033(12)
C39 0.0264(18) 0.0329(18) 0.0310(18) 0.0003(14) -0.0017(15) -0.0059(14)
C29 0.040(2) 0.0264(17) 0.043(2) -0.0017(15) -0.0053(17) 0.0072(15)
C15 0.0195(16) 0.0213(15) 0.0260(17) 0.0048(13) -0.0009(13) 0.0039(12)
C48 0.042(2) 0.0287(18) 0.035(2) -0.0036(15) 0.0020(16) -0.0061(15)
C22 0.0262(17) 0.0306(17) 0.0148(15) 0.0055(13) 0.0021(13) 0.0037(14)
N52 0.0357(18) 0.0398(17) 0.0466(19) 0.0107(14) -0.0004(14) -0.0010(14)
C47 0.044(2) 0.0275(17) 0.043(2) -0.0088(16) 0.0076(17) -0.0009(16)
C14 0.0217(16) 0.0234(15) 0.0261(17) 0.0012(13) 0.0026(13) -0.0005(13)
C1 0.0212(16) 0.0219(15) 0.0255(17) -0.0005(13) 0.0012(13) -0.0049(13)
C63 0.0327(19) 0.0372(19) 0.040(2) -0.0015(16) 0.0019(16) 0.0087(15)
C33 0.0250(18) 0.0250(16) 0.0226(17) -0.0028(13) -0.0036(14) -0.0040(13)
C31 0.0334(19) 0.0255(17) 0.0354(19) 0.0031(14) 0.0034(15) -0.0013(14)
C49 0.0286(18) 0.0354(19) 0.0326(19) 0.0012(15) -0.0013(15) -0.0031(15)
C62 0.049(2) 0.048(2) 0.045(2) 0.0017(18) -0.0073(19) 0.0120(18)
C56 0.060(3) 0.038(2) 0.045(2) 0.0019(17) -0.002(2) -0.0021(19)
C32 0.045(2) 0.0325(18) 0.0287(18) 0.0085(15) 0.0030(16) 0.0002(15)
C53 0.039(2) 0.062(3) 0.073(3) 0.029(2) -0.006(2) -0.006(2)
C55 0.073(3) 0.038(2) 0.068(3) 0.014(2) -0.021(2) -0.016(2)
C60 0.054(3) 0.064(3) 0.037(2) -0.0065(19) 0.008(2) 0.005(2)
C61 0.057(3) 0.063(3) 0.033(2) 0.0035(19) 0.001(2) 0.009(2)
C46 0.0318(19) 0.0349(19) 0.044(2) -0.0071(16) 0.0093(16) 0.0005(15)
C54 0.053(3) 0.060(3) 0.082(3) 0.029(2) -0.022(2) -0.022(2)
O13 0.0540(18) 0.0632(18) 0.0562(18) -0.0055(14) -0.0066(14) 0.0013(15)
O14 0.0558(19) 0.0563(18) 0.075(2) 0.0070(16) -0.0122(16) -0.0048(14)
C71 0.053(3) 0.078(3) 0.071(3) -0.008(2) 0.002(2) 0.001(2)
C70 0.066(3) 0.078(3) 0.085(4) -0.014(3) 0.000(3) -0.017(3)

loop_
_atom_type_symbol
_atom_type_description
_atom_type_scat_dispersion_real
_atom_type_scat_dispersion_imag
_atom_type_scat_source
C C 0.0033 0.0016 'International Tables Vol C Tables 4.2.6.8 and 6.1.1.4'
H H 0.0000 0.0000 'International Tables Vol C Tables 4.2.6.8 and 6.1.1.4'
N N 0.0061 0.0033 'International Tables Vol C Tables 4.2.6.8 and 6.1.1.4'
O O 0.0106 0.0060 'International Tables Vol C Tables 4.2.6.8 and 6.1.1.4'

loop_
_geom_angle_atom_site_label_1
_geom_angle_atom_site_label_2
_geom_angle_atom_site_label_3
_geom_angle
_geom_angle_site_symmetry_1
C27 O4 C32 111.8(2) .
C20 O3 C31 112.9(2) .
C6 O1 C29 115.8(2) .
C13 O2 C30 113.1(2) .
O4 C27 C26 118.9(3) .
O4 C27 C22 119.4(3) .
C26 C27 C22 121.7(3) .
C41 C42 C37 120.1(3) .
C9 C10 C11 118.0(3) .
C9 C10 C34 120.3(3) .
C11 C10 C34 121.6(3) .
O3 C20 C19 118.9(3) .
O3 C20 C15 118.8(3) .
C19 C20 C15 122.2(3) .
C37 N38 C39 122.4(3) .
C20 C19 C18 117.6(3) .
C20 C19 C21 120.5(3) .
C18 C19 C21 121.8(3) .
C2 C3 C4 119.0(3) .
C2 C3 C33 120.0(3) .
C4 C3 C33 120.8(3) .
C22 C23 C24 121.7(3) .
C4 C5 C6 117.2(3) .
C4 C5 C7 121.4(3) .
C6 C5 C7 121.2(3) .
C24 C25 C26 121.5(3) .
C11 C12 C13 118.3(3) .
C11 C12 C14 120.8(3) .
C13 C12 C14 120.9(3) .
C1 C28 C26 110.1(2) .
C12 C11 C10 122.1(3) .
C17 C18 C19 121.4(3) .
C25 C24 C23 118.7(3) .
C25 C24 C36 121.1(3) .
C23 C24 C36 120.2(3) .
O11 C36 O12 122.7(3) .
O11 C36 C24 118.8(3) .
O12 C36 C24 118.5(3) .
C9 C8 C13 118.4(3) .
C9 C8 C7 120.4(3) .
C13 C8 C7 121.0(3) .
C10 C9 C8 121.9(3) .
N43 C37 N38 118.1(3) .
N43 C37 C42 123.9(3) .
N38 C37 C42 118.0(3) .
C25 C26 C27 118.1(3) .
C25 C26 C28 119.5(3) .
C27 C26 C28 122.3(3) .
O2 C13 C12 119.4(3) .
O2 C13 C8 119.4(2) .
C12 C13 C8 121.1(3) .
O8 C34 O7 123.5(3) .
O8 C34 C10 118.5(3) .
O7 C34 C10 117.9(3) .
N57 C51 N52 119.3(3) .
N57 C51 C56 123.2(3) .
N52 C51 C56 117.5(3) .
C18 C17 C16 119.4(3) .
C18 C17 C35 120.1(3) .
C16 C17 C35 120.5(3) .
N59 C58 N64 116.7(3) .
N59 C58 C63 121.5(3) .
N64 C58 C63 121.7(3) .
C22 C21 C19 114.3(2) .
C39 C40 C41 118.1(3) .
O1 C6 C1 119.3(3) .
O1 C6 C5 118.5(3) .
C1 C6 C5 122.0(3) .
N50 C44 N45 118.7(3) .
N50 C44 C49 124.0(3) .
N45 C44 C49 117.3(3) .
C3 C2 C1 121.6(3) .
C5 C7 C8 110.4(2) .
C58 N59 C60 117.0(3) .
C15 C16 C17 121.4(3) .
O10 C35 O9 123.8(3) .
O10 C35 C17 124.5(3) .
O9 C35 C17 111.5(3) .
C42 C41 C40 120.5(3) .
C3 C4 C5 122.1(3) .
C44 N45 C46 122.9(3) .
C40 C39 N38 120.9(3) .
C16 C15 C20 117.7(3) .
C16 C15 C14 120.4(3) .
C20 C15 C14 121.9(3) .
C49 C48 C47 120.5(3) .
C23 C22 C27 117.9(3) .
C23 C22 C21 119.5(3) .
C27 C22 C21 122.6(3) .
C51 N52 C53 123.0(3) .
C46 C47 C48 118.5(3) .
C15 C14 C12 114.8(2) .
C2 C1 C6 118.0(3) .
C2 C1 C28 120.8(3) .
C6 C1 C28 120.8(3) .
C62 C63 C58 119.4(3) .
O5 C33 O6 124.2(3) .
O5 C33 C3 120.6(3) .
O6 C33 C3 115.2(3) .
C48 C49 C44 120.0(3) .
C63 C62 C61 119.4(3) .
C55 C56 C51 120.0(4) .
N52 C53 C54 119.2(4) .
C56 C55 C54 121.1(4) .
N59 C60 C61 125.0(4) .
C60 C61 C62 117.6(4) .
C47 C46 N45 120.8(3) .
C53 C54 C55 119.3(4) .
C73 O15 C73 180.0(11) 3_866

loop_
_geom_bond_atom_site_label_1
_geom_bond_atom_site_label_2
_geom_bond_distance
_geom_bond_site_symmetry_2
O4 C27 1.386(3) .
O4 C32 1.428(4) .
O3 C20 1.375(3) .
O3 C31 1.436(4) .
O1 C6 1.369(3) .
O1 C29 1.435(4) .
O11 C36 1.252(4) .
O5 C33 1.239(4) .
O2 C13 1.382(3) .
O2 C30 1.429(4) .
O6 C33 1.293(4) .
O12 C36 1.280(4) .
O7 C34 1.265(4) .
O8 C34 1.262(4) .
O9 C35 1.341(4) .
C27 C26 1.399(4) .
C27 C22 1.398(4) .
C42 C41 1.363(4) .
C42 C37 1.407(4) .
C10 C9 1.391(4) .
C10 C11 1.397(4) .
C10 C34 1.510(4) .
C20 C19 1.396(4) .
C20 C15 1.408(4) .
N43 C37 1.328(4) .
N38 C37 1.345(4) .
N38 C39 1.361(4) .
C19 C18 1.397(4) .
C19 C21 1.524(4) .
C3 C2 1.382(4) .
C3 C4 1.386(4) .
C3 C33 1.496(4) .
C23 C22 1.388(4) .
C23 C24 1.396(4) .
C5 C4 1.394(4) .
C5 C6 1.408(4) .
C5 C7 1.511(4) .
C25 C24 1.387(4) .
C25 C26 1.390(4) .
C12 C11 1.389(4) .
C12 C13 1.399(4) .
C12 C14 1.520(4) .
N50 C44 1.323(4) .
C28 C1 1.512(4) .
C28 C26 1.518(4) .
C18 C17 1.387(5) .
C24 C36 1.499(4) .
C8 C9 1.391(4) .
C8 C13 1.401(4) .
C8 C7 1.525(4) .
C51 N57 1.317(4) .
C51 N52 1.349(4) .
C51 C56 1.416(5) .
C17 C16 1.391(4) .
C17 C35 1.508(5) .
C58 N59 1.344(4) .
C58 N64 1.364(4) .
C58 C63 1.398(5) .
C21 C22 1.524(4) .
C40 C39 1.358(4) .
C40 C41 1.406(4) .
C6 C1 1.399(4) .
C44 N45 1.350(4) .
C44 C49 1.411(4) .
C2 C1 1.394(4) .
N59 C60 1.349(5) .
C16 C15 1.387(4) .
O10 C35 1.178(4) .
N45 C46 1.355(4) .
C15 C14 1.517(4) .
C48 C49 1.363(5) .
C48 C47 1.402(5) .
N52 C53 1.357(5) .
C47 C46 1.350(5) .
C63 C62 1.378(5) .
C62 C61 1.381(5) .
C56 C55 1.338(6) .
C53 C54 1.370(6) .
C55 C54 1.385(6) .
C60 C61 1.360(6) .
O13 C70 1.421(5) .
O14 C71 1.405(5) .
O15 C73 1.381(12) 3_866
O15 C73 1.381(12) .
